data_1562860
loop_
_publ_author_name
'Li, Xinfa'
'Cao, Rong'

_publ_section_title
;
 Syntheses, structure and properties of three-dimensional pillared-layer
 Ag(I)--Ln(III) heterometallic coordination polymers based on mixed
 isonicotinate and hemimellitate ligands
;
_journal_name_full 'Journal of Solid State Chemistry'
_journal_page_first 182
_journal_page_last 186
_journal_paper_doi 10.1016/j.jssc.2012.06.012
_journal_volume 196
_journal_year 2012
_chemical_formula_moiety 'C24 H14 Ag N O16 Pr2, H2 O'
_chemical_formula_sum 'C24 H16 Ag N O17 Pr2'
_chemical_formula_weight 980.07
_space_group_IT_number 2
_space_group_name_Hall '-P 1'
_space_group_name_H-M_alt 'P -1'
_symmetry_cell_setting triclinic
_symmetry_space_group_name_Hall '-P 1'
_symmetry_space_group_name_H-M 'P -1'
_atom_sites_solution_hydrogens geom
_atom_sites_solution_primary direct
_atom_sites_solution_secondary difmap
_audit_creation_method SHELXL-97
_cell_angle_alpha 104.402(5)
_cell_angle_beta 97.987(4)
_cell_angle_gamma 98.806(4)
_cell_formula_units_Z 2
_cell_length_a 8.6146(4)
_cell_length_b 11.8370(6)
_cell_length_c 13.6503(8)
_cell_measurement_reflns_used 4309
_cell_measurement_temperature 293(2)
_cell_measurement_theta_max 29.1690
_cell_measurement_theta_min 2.4296
_cell_volume 1309.32(13)
_computing_cell_refinement
;
CrysAlisPro, Agilent Technologies,
Version 1.171.34.49 (release 20-01-2011 CrysAlis171 .NET)
(compiled Jan 20 2011,15:58:25)
;
_computing_data_collection
;
CrysAlisPro, Agilent Technologies,
Version 1.171.34.49 (release 20-01-2011 CrysAlis171 .NET)
(compiled Jan 20 2011,15:58:25)
;
_computing_data_reduction
;
CrysAlisPro, Agilent Technologies,
Version 1.171.34.49 (release 20-01-2011 CrysAlis171 .NET)
(compiled Jan 20 2011,15:58:25)
;
_computing_molecular_graphics 'Bruker SHELXTL'
_computing_publication_material 'Bruker SHELXTL'
_computing_structure_refinement 'SHELXL-97 (Sheldrick, 1997)'
_computing_structure_solution 'SHELXS-97 (Sheldrick, 1990)'
_diffrn_ambient_temperature 293(2)
_diffrn_detector_area_resol_mean 16.2083
_diffrn_measured_fraction_theta_full 0.990
_diffrn_measured_fraction_theta_max 0.990
_diffrn_measurement_device_type 'Xcalibur, Eos'
_diffrn_measurement_method '\w scans'
_diffrn_radiation_monochromator graphite
_diffrn_radiation_source 'fine-focus sealed tube'
_diffrn_radiation_type MoK\a
_diffrn_radiation_wavelength 0.71073
_diffrn_reflns_av_R_equivalents 0.0293
_diffrn_reflns_av_sigmaI/netI 0.0501
_diffrn_reflns_limit_h_max 10
_diffrn_reflns_limit_h_min -10
_diffrn_reflns_limit_k_max 14
_diffrn_reflns_limit_k_min -13
_diffrn_reflns_limit_l_max 12
_diffrn_reflns_limit_l_min -17
_diffrn_reflns_number 9885
_diffrn_reflns_theta_full 26.75
_diffrn_reflns_theta_max 26.75
_diffrn_reflns_theta_min 2.43
_diffrn_standards_interval_count none
_diffrn_standards_interval_time none
_exptl_absorpt_coefficient_mu 4.494
_exptl_absorpt_correction_T_max 0.5121
_exptl_absorpt_correction_T_min 0.3946
_exptl_absorpt_correction_type multi-scan
_exptl_absorpt_process_details
;
CrysAlisPro, Agilent Technologies,
Version 1.171.34.49. 
Empirical absorption correction using spherical harmonics,
 implemented in SCALE3 ABSPACK scaling algorithm.
;
_exptl_crystal_colour light-green
_exptl_crystal_density_diffrn 2.486
_exptl_crystal_density_method 'not measured'
_exptl_crystal_description block-shaped
_exptl_crystal_F_000 936
_exptl_crystal_size_max 0.36
_exptl_crystal_size_mid 0.16
_exptl_crystal_size_min 0.15
_refine_diff_density_max 1.505
_refine_diff_density_min -1.127
_refine_diff_density_rms 0.156
_refine_ls_extinction_method none
_refine_ls_goodness_of_fit_ref 1.007
_refine_ls_hydrogen_treatment constr
_refine_ls_matrix_type full
_refine_ls_number_parameters 406
_refine_ls_number_reflns 5501
_refine_ls_number_restraints 6
_refine_ls_restrained_S_all 1.007
_refine_ls_R_factor_all 0.0364
_refine_ls_R_factor_gt 0.0296
_refine_ls_shift/su_max 0.001
_refine_ls_shift/su_mean 0.000
_refine_ls_structure_factor_coef Fsqd
_refine_ls_weighting_details 'calc w=1/[\s^2^(Fo^2^)+(0.0250P)^2^+2.5000P] where P=(Fo^2^+2Fc^2^)/3'
_refine_ls_weighting_scheme calc
_refine_ls_wR_factor_gt 0.0667
_refine_ls_wR_factor_ref 0.0708
_reflns_number_gt 4795
_reflns_number_total 5501
_reflns_threshold_expression >2sigma(I)
_cod_data_source_file JSSC-2012-196-182.cif
_cod_data_source_block Pr-Ag
_cod_depositor_comments
;
The following automatic conversions were performed:

data item '_symmetry_cell_setting' value 'Triclinic' was changed to
'triclinic' in accordance with the built-in table derived from the
CIF Core dictionary named 'cif_core.dic' version 2.4.5 last updated
on 2014-11-21.

Automatic conversion script
Id: cif_fix_values 8369 2020-08-20 11:38:08Z andrius 
;
_cod_original_cell_volume 1309.32(12)
_cod_database_code 1562860

loop_
_symmetry_equiv_pos_as_xyz
'x, y, z'
'-x, -y, -z'

loop_
_atom_site_label
_atom_site_type_symbol
_atom_site_fract_x
_atom_site_fract_y
_atom_site_fract_z
_atom_site_U_iso_or_equiv
_atom_site_adp_type
_atom_site_occupancy
_atom_site_symmetry_multiplicity
_atom_site_calc_flag
_atom_site_refinement_flags
_atom_site_disorder_assembly
_atom_site_disorder_group
Pr1 Pr 0.45579(3) 0.12143(2) 0.40200(2) 0.01149(7) Uani 1 1 d . . .
Pr2 Pr 0.18366(3) 0.38359(2) 0.389092(19) 0.01003(7) Uani 1 1 d . . .
Ag1 Ag 0.05151(5) -0.04417(4) -0.31320(3) 0.02683(11) Uani 1 1 d . . .
O1 O 0.3796(4) 0.0556(3) 0.5526(3) 0.0192(8) Uani 1 1 d . . .
O2 O 0.4561(5) 0.0520(3) 0.7114(3) 0.0251(8) Uani 1 1 d . . .
O3 O 0.2235(4) 0.2045(3) 0.4509(3) 0.0153(7) Uani 1 1 d . . .
O4 O 0.0035(4) 0.1104(3) 0.4877(3) 0.0174(7) Uani 1 1 d . . .
O5 O 0.0132(4) 0.3633(3) 0.5141(3) 0.0156(7) Uani 1 1 d . . .
O6 O -0.0272(4) 0.4804(3) 0.6580(3) 0.0219(8) Uani 1 1 d . . .
O7 O 0.7024(4) 0.1963(3) 0.3498(3) 0.0221(8) Uani 1 1 d . . .
O8 O 0.9248(4) 0.2557(3) 0.2970(3) 0.0191(8) Uani 1 1 d . . .
O9 O 0.4610(4) 0.3377(3) 0.4063(3) 0.0133(7) Uani 1 1 d . . .
O10 O 0.6802(4) 0.4785(3) 0.4458(3) 0.0201(8) Uani 1 1 d . . .
O11 O 0.3593(4) 0.5273(3) 0.3324(3) 0.0205(8) Uani 1 1 d . . .
O12 O 0.3309(6) 0.5709(4) 0.1825(4) 0.0500(13) Uani 1 1 d . . .
O13 O 0.3335(5) 0.1101(3) 0.2293(3) 0.0260(9) Uani 1 1 d . . .
O14 O 0.2035(4) 0.2568(3) 0.2235(3) 0.0218(8) Uani 1 1 d . . .
O15 O 0.6685(5) 0.2465(3) 0.5541(3) 0.0301(9) Uani 1 1 d . . .
H15B H 0.7558 0.2552 0.5319 0.045 Uiso 1 1 d R . .
H15C H 0.6599 0.3150 0.5885 0.045 Uiso 1 1 d R . .
O16 O 0.2133(4) -0.0527(3) 0.3531(3) 0.0281(9) Uani 1 1 d . . .
H16B H 0.2068 -0.0843 0.4023 0.042 Uiso 1 1 d R . .
H16C H 0.2215 -0.1056 0.3001 0.042 Uiso 1 1 d R . .
N1 N 0.1278(5) 0.0310(4) -0.1453(3) 0.0209(10) Uani 1 1 d . . .
C1 C 0.3839(5) 0.0945(4) 0.6489(4) 0.0127(10) Uani 1 1 d . . .
C2 C 0.1331(6) 0.1789(4) 0.5140(4) 0.0123(10) Uani 1 1 d . . .
C3 C 0.0308(5) 0.3976(4) 0.6107(4) 0.0131(10) Uani 1 1 d . . .
C4 C 0.2958(6) 0.1927(4) 0.6894(4) 0.0141(10) Uani 1 1 d . . .
C5 C 0.1918(5) 0.2376(4) 0.6277(4) 0.0114(9) Uani 1 1 d . . .
C6 C 0.1256(5) 0.3345(4) 0.6739(4) 0.0128(10) Uani 1 1 d . . .
C7 C 0.1533(6) 0.3777(4) 0.7798(4) 0.0183(11) Uani 1 1 d . . .
H7A H 0.1061 0.4400 0.8100 0.022 Uiso 1 1 calc R . .
C8 C 0.2498(6) 0.3303(4) 0.8415(4) 0.0205(11) Uani 1 1 d . . .
H8A H 0.2647 0.3581 0.9128 0.025 Uiso 1 1 calc R . .
C9 C 0.3235(6) 0.2413(4) 0.7962(4) 0.0175(10) Uani 1 1 d . . .
H9A H 0.3937 0.2126 0.8377 0.021 Uiso 1 1 calc R . .
C10 C 0.7792(6) 0.2530(4) 0.2986(4) 0.0168(11) Uani 1 1 d . . .
C11 C 0.5743(5) 0.4042(4) 0.3828(4) 0.0113(9) Uani 1 1 d . . .
C12 C 0.3872(6) 0.5171(4) 0.2418(4) 0.0228(12) Uani 1 1 d . . .
C13 C 0.6901(6) 0.3140(4) 0.2320(4) 0.0172(10) Uani 1 1 d . . .
C14 C 0.5827(5) 0.3835(4) 0.2704(4) 0.0131(10) Uani 1 1 d . . .
C15 C 0.4971(6) 0.4355(4) 0.2053(4) 0.0159(10) Uani 1 1 d . . .
C16 C 0.5159(7) 0.4134(5) 0.1027(4) 0.0234(12) Uani 1 1 d . . .
H16A H 0.4543 0.4444 0.0583 0.028 Uiso 1 1 calc R . .
C17 C 0.6246(7) 0.3461(5) 0.0658(4) 0.0292(13) Uani 1 1 d . . .
H17A H 0.6369 0.3328 -0.0025 0.035 Uiso 1 1 calc R . .
C18 C 0.7132(7) 0.2996(5) 0.1312(4) 0.0242(12) Uani 1 1 d . . .
H18A H 0.7900 0.2578 0.1080 0.029 Uiso 1 1 calc R . .
C19 C 0.2547(6) 0.1670(4) 0.1827(4) 0.0162(10) Uani 1 1 d . . .
C20 C 0.2153(6) 0.1220(4) 0.0674(4) 0.0147(10) Uani 1 1 d . . .
C21 C 0.0908(6) 0.1557(5) 0.0132(4) 0.0220(11) Uani 1 1 d . . .
H21A H 0.0360 0.2106 0.0471 0.026 Uiso 1 1 calc R . .
C22 C 0.0489(7) 0.1066(5) -0.0920(4) 0.0270(12) Uani 1 1 d . . .
H22A H -0.0380 0.1270 -0.1274 0.032 Uiso 1 1 calc R . .
C23 C 0.2509(7) 0.0031(4) -0.0935(4) 0.0237(12) Uani 1 1 d . . .
H23A H 0.3096 -0.0463 -0.1304 0.028 Uiso 1 1 calc R . .
C24 C 0.2973(6) 0.0432(4) 0.0126(4) 0.0235(12) Uani 1 1 d . . .
H24A H 0.3813 0.0181 0.0462 0.028 Uiso 1 1 calc R . .
O17 O 0.2363(6) -0.2228(4) 0.1886(4) 0.0665(16) Uani 1 1 d U . .
H17B H 0.2980 -0.1877 0.1572 0.100 Uiso 1 1 d R . .
H17C H 0.2662 -0.2883 0.1869 0.100 Uiso 1 1 d R . .

loop_
_atom_site_aniso_label
_atom_site_aniso_U_11
_atom_site_aniso_U_22
_atom_site_aniso_U_33
_atom_site_aniso_U_23
_atom_site_aniso_U_13
_atom_site_aniso_U_12
Pr1 0.01234(14) 0.01230(13) 0.01034(14) 0.00306(10) 0.00202(11) 0.00405(10)
Pr2 0.01008(13) 0.00987(13) 0.00988(13) 0.00197(10) 0.00157(10) 0.00268(9)
Ag1 0.0336(2) 0.0277(2) 0.0122(2) -0.00128(17) -0.00355(18) 0.00337(18)
O1 0.024(2) 0.0217(18) 0.0128(18) 0.0037(15) 0.0071(16) 0.0072(15)
O2 0.034(2) 0.029(2) 0.0156(19) 0.0046(17) 0.0000(18) 0.0213(17)
O3 0.0204(18) 0.0154(16) 0.0147(18) 0.0064(14) 0.0087(15) 0.0085(14)
O4 0.0169(18) 0.0155(16) 0.0149(18) 0.0005(15) -0.0002(15) -0.0027(14)
O5 0.0180(18) 0.0164(17) 0.0129(17) 0.0041(15) 0.0037(15) 0.0040(14)
O6 0.026(2) 0.0229(18) 0.0202(19) 0.0041(16) 0.0056(17) 0.0160(15)
O7 0.0163(18) 0.0265(19) 0.029(2) 0.0132(18) 0.0085(17) 0.0074(15)
O8 0.0099(17) 0.0222(18) 0.0199(19) -0.0016(16) 0.0017(15) 0.0008(14)
O9 0.0100(16) 0.0141(16) 0.0156(17) 0.0042(14) 0.0032(14) 0.0011(13)
O10 0.0164(18) 0.0212(18) 0.0145(18) -0.0024(15) -0.0020(15) -0.0044(14)
O11 0.023(2) 0.0181(17) 0.024(2) 0.0080(16) 0.0078(17) 0.0070(14)
O12 0.070(3) 0.068(3) 0.041(3) 0.039(3) 0.024(3) 0.049(3)
O13 0.039(2) 0.0248(19) 0.0124(18) 0.0028(16) -0.0008(18) 0.0105(17)
O14 0.0221(19) 0.030(2) 0.0126(18) 0.0011(16) 0.0052(16) 0.0095(16)
O15 0.042(2) 0.0166(18) 0.023(2) 0.0002(17) -0.0051(19) -0.0020(17)
O16 0.034(2) 0.0194(18) 0.027(2) 0.0051(17) 0.0014(19) 0.0006(16)
N1 0.028(3) 0.019(2) 0.011(2) 0.0007(18) 0.000(2) 0.0023(18)
C1 0.010(2) 0.012(2) 0.015(2) 0.003(2) 0.001(2) 0.0007(18)
C2 0.016(2) 0.006(2) 0.016(2) 0.0031(19) 0.003(2) 0.0067(18)
C3 0.008(2) 0.013(2) 0.019(3) 0.004(2) 0.002(2) 0.0028(18)
C4 0.015(2) 0.012(2) 0.015(2) 0.004(2) 0.001(2) 0.0031(18)
C5 0.011(2) 0.013(2) 0.011(2) 0.0050(19) 0.002(2) -0.0004(18)
C6 0.011(2) 0.013(2) 0.016(2) 0.005(2) 0.003(2) 0.0037(18)
C7 0.023(3) 0.017(2) 0.014(3) 0.000(2) 0.005(2) 0.009(2)
C8 0.028(3) 0.025(3) 0.009(2) 0.003(2) 0.002(2) 0.012(2)
C9 0.020(3) 0.018(2) 0.014(2) 0.005(2) -0.007(2) 0.009(2)
C10 0.017(3) 0.014(2) 0.016(3) -0.001(2) 0.004(2) 0.0042(19)
C11 0.015(2) 0.009(2) 0.009(2) 0.0008(19) 0.001(2) 0.0047(18)
C12 0.023(3) 0.023(3) 0.027(3) 0.014(2) 0.006(3) 0.006(2)
C13 0.017(3) 0.020(2) 0.015(3) 0.004(2) 0.006(2) 0.003(2)
C14 0.012(2) 0.016(2) 0.010(2) 0.0025(19) 0.001(2) -0.0004(18)
C15 0.017(2) 0.017(2) 0.015(3) 0.006(2) 0.004(2) 0.0000(19)
C16 0.028(3) 0.028(3) 0.016(3) 0.012(2) 0.002(2) 0.003(2)
C17 0.038(3) 0.037(3) 0.012(3) 0.006(3) 0.008(3) 0.005(3)
C18 0.028(3) 0.029(3) 0.018(3) 0.003(2) 0.012(3) 0.008(2)
C19 0.016(2) 0.015(2) 0.013(2) 0.000(2) 0.000(2) -0.0020(19)
C20 0.019(3) 0.013(2) 0.011(2) 0.003(2) 0.003(2) 0.0005(19)
C21 0.022(3) 0.024(3) 0.020(3) 0.004(2) 0.003(2) 0.011(2)
C22 0.026(3) 0.039(3) 0.016(3) 0.007(3) -0.001(2) 0.011(2)
C23 0.030(3) 0.020(3) 0.017(3) -0.004(2) 0.003(2) 0.008(2)
C24 0.025(3) 0.025(3) 0.017(3) 0.000(2) -0.002(2) 0.009(2)
O17 0.076(4) 0.059(3) 0.062(3) 0.001(3) -0.001(3) 0.044(3)

loop_
_atom_type_symbol
_atom_type_description
_atom_type_scat_dispersion_real
_atom_type_scat_dispersion_imag
_atom_type_scat_source
C C 0.0033 0.0016 'International Tables Vol C Tables 4.2.6.8 and 6.1.1.4'
H H 0.0000 0.0000 'International Tables Vol C Tables 4.2.6.8 and 6.1.1.4'
N N 0.0061 0.0033 'International Tables Vol C Tables 4.2.6.8 and 6.1.1.4'
O O 0.0106 0.0060 'International Tables Vol C Tables 4.2.6.8 and 6.1.1.4'
Ag Ag -0.8971 1.1015 'International Tables Vol C Tables 4.2.6.8 and 6.1.1.4'
Pr Pr -0.2180 2.8214 'International Tables Vol C Tables 4.2.6.8 and 6.1.1.4'

loop_
_geom_angle_atom_site_label_1
_geom_angle_atom_site_label_2
_geom_angle_atom_site_label_3
_geom_angle
_geom_angle_site_symmetry_1
_geom_angle_site_symmetry_3
O13 Pr1 O7 84.18(13) . .
O13 Pr1 O3 84.58(12) . .
O7 Pr1 O3 135.26(10) . .
O13 Pr1 O1 138.13(12) . .
O7 Pr1 O1 136.91(12) . .
O3 Pr1 O1 70.70(11) . .
O13 Pr1 O2 74.99(12) . 2_656
O7 Pr1 O2 71.40(12) . 2_656
O3 Pr1 O2 144.83(12) . 2_656
O1 Pr1 O2 106.55(11) . 2_656
O13 Pr1 O15 143.40(12) . .
O7 Pr1 O15 67.52(13) . .
O3 Pr1 O15 99.14(12) . .
O1 Pr1 O15 75.52(12) . .
O2 Pr1 O15 114.38(13) 2_656 .
O13 Pr1 O9 76.65(11) . .
O7 Pr1 O9 72.05(10) . .
O3 Pr1 O9 63.22(10) . .
O1 Pr1 O9 117.58(10) . .
O2 Pr1 O9 135.36(11) 2_656 .
O15 Pr1 O9 72.91(11) . .
O13 Pr1 O16 74.49(12) . .
O7 Pr1 O16 143.41(12) . .
O3 Pr1 O16 72.58(11) . .
O1 Pr1 O16 66.22(12) . .
O2 Pr1 O16 74.50(12) 2_656 .
O15 Pr1 O16 141.52(12) . .
O9 Pr1 O16 128.71(11) . .
O13 Pr1 O1 122.05(11) . 2_656
O7 Pr1 O1 84.62(10) . 2_656
O3 Pr1 O1 136.72(9) . 2_656
O1 Pr1 O1 67.07(12) . 2_656
O2 Pr1 O1 47.62(10) 2_656 2_656
O15 Pr1 O1 79.35(11) . 2_656
O9 Pr1 O1 148.88(10) . 2_656
O16 Pr1 O1 82.15(11) . 2_656
O6 Pr2 O14 102.78(12) 2_566 .
O6 Pr2 O5 87.29(11) 2_566 .
O14 Pr2 O5 133.71(11) . .
O6 Pr2 O10 94.58(12) 2_566 2_666
O14 Pr2 O10 148.28(12) . 2_666
O5 Pr2 O10 72.72(11) . 2_666
O6 Pr2 O11 72.69(12) 2_566 .
O14 Pr2 O11 81.08(11) . .
O5 Pr2 O11 143.79(11) . .
O10 Pr2 O11 79.03(12) 2_666 .
O6 Pr2 O8 75.93(12) 2_566 1_455
O14 Pr2 O8 67.74(11) . 1_455
O5 Pr2 O8 71.43(11) . 1_455
O10 Pr2 O8 143.23(11) 2_666 1_455
O11 Pr2 O8 128.85(12) . 1_455
O6 Pr2 O3 153.78(11) 2_566 .
O14 Pr2 O3 83.65(11) . .
O5 Pr2 O3 70.76(10) . .
O10 Pr2 O3 92.41(11) 2_666 .
O11 Pr2 O3 133.51(11) . .
O8 Pr2 O3 83.39(11) 1_455 .
O6 Pr2 O9 143.56(11) 2_566 .
O14 Pr2 O9 73.06(11) . .
O5 Pr2 O9 122.38(11) . .
O10 Pr2 O9 77.19(11) 2_666 .
O11 Pr2 O9 70.90(11) . .
O8 Pr2 O9 130.27(11) 1_455 .
O3 Pr2 O9 62.66(10) . .
N1 Ag1 O4 174.16(13) . 2
N1 Ag1 O8 90.72(13) . 2_655
O4 Ag1 O8 91.68(11) 2 2_655
C1 O1 Pr1 141.6(3) . .
C1 O1 Pr1 87.4(3) . 2_656
Pr1 O1 Pr1 112.93(12) . 2_656
C1 O2 Pr1 103.4(3) . 2_656
C2 O3 Pr1 129.0(3) . .
C2 O3 Pr2 116.0(3) . .
Pr1 O3 Pr2 114.36(11) . .
C2 O4 Ag1 108.6(3) . 2
C3 O5 Pr2 135.0(3) . .
C3 O6 Pr2 135.6(3) . 2_566
C10 O7 Pr1 152.2(3) . .
C10 O8 Pr2 138.2(3) . 1_655
C11 O9 Pr2 119.7(3) . .
C11 O9 Pr1 124.3(3) . .
Pr2 O9 Pr1 111.67(11) . .
C11 O10 Pr2 158.5(3) . 2_666
C12 O11 Pr2 126.9(3) . .
C19 O13 Pr1 139.4(3) . .
C19 O14 Pr2 142.7(3) . .
Pr1 O15 H15B 106.8 . .
Pr1 O15 H15C 121.9 . .
H15B O15 H15C 106.9 . .
Pr1 O16 H16B 110.6 . .
Pr1 O16 H16C 110.5 . .
H16B O16 H16C 108.7 . .
C23 N1 C22 117.6(5) . .
C23 N1 Ag1 121.9(3) . .
C22 N1 Ag1 120.5(4) . .
O2 C1 O1 121.4(4) . .
O2 C1 C4 118.3(4) . .
O1 C1 C4 120.3(4) . .
O2 C1 Pr1 53.5(2) . 2_656
O1 C1 Pr1 68.1(2) . 2_656
C4 C1 Pr1 169.8(3) . 2_656
O4 C2 O3 124.4(4) . .
O4 C2 C5 117.8(4) . .
O3 C2 C5 117.7(4) . .
O6 C3 O5 123.8(5) . .
O6 C3 C6 117.4(4) . .
O5 C3 C6 118.8(4) . .
C5 C4 C9 118.7(4) . .
C5 C4 C1 124.6(4) . .
C9 C4 C1 116.7(4) . .
C4 C5 C6 119.3(4) . .
C4 C5 C2 122.8(4) . .
C6 C5 C2 117.6(4) . .
C7 C6 C5 119.9(4) . .
C7 C6 C3 118.3(4) . .
C5 C6 C3 121.8(4) . .
C8 C7 C6 121.1(5) . .
C8 C7 H7A 119.4 . .
C6 C7 H7A 119.4 . .
C9 C8 C7 119.0(5) . .
C9 C8 H8A 120.5 . .
C7 C8 H8A 120.5 . .
C8 C9 C4 121.8(5) . .
C8 C9 H9A 119.1 . .
C4 C9 H9A 119.1 . .
O8 C10 O7 123.1(5) . .
O8 C10 C13 118.3(4) . .
O7 C10 C13 118.5(4) . .
O10 C11 O9 124.5(4) . .
O10 C11 C14 118.1(4) . .
O9 C11 C14 117.3(4) . .
O12 C12 O11 124.4(5) . .
O12 C12 C15 118.2(5) . .
O11 C12 C15 117.5(5) . .
C18 C13 C14 120.3(5) . .
C18 C13 C10 119.4(5) . .
C14 C13 C10 120.3(4) . .
C15 C14 C13 118.9(4) . .
C15 C14 C11 123.5(4) . .
C13 C14 C11 117.5(4) . .
C14 C15 C16 119.3(5) . .
C14 C15 C12 122.4(4) . .
C16 C15 C12 118.3(5) . .
C17 C16 C15 121.3(5) . .
C17 C16 H16A 119.4 . .
C15 C16 H16A 119.4 . .
C18 C17 C16 119.1(5) . .
C18 C17 H17A 120.5 . .
C16 C17 H17A 120.5 . .
C17 C18 C13 120.9(5) . .
C17 C18 H18A 119.5 . .
C13 C18 H18A 119.5 . .
O13 C19 O14 125.7(5) . .
O13 C19 C20 117.1(4) . .
O14 C19 C20 117.2(5) . .
C21 C20 C24 118.2(5) . .
C21 C20 C19 120.0(4) . .
C24 C20 C19 121.8(5) . .
C22 C21 C20 119.1(5) . .
C22 C21 H21A 120.4 . .
C20 C21 H21A 120.4 . .
N1 C22 C21 122.9(5) . .
N1 C22 H22A 118.5 . .
C21 C22 H22A 118.5 . .
N1 C23 C24 123.7(5) . .
N1 C23 H23A 118.2 . .
C24 C23 H23A 118.2 . .
C23 C24 C20 118.4(5) . .
C23 C24 H24A 120.8 . .
C20 C24 H24A 120.8 . .
H17B O17 H17C 105.3 . .

loop_
_geom_bond_atom_site_label_1
_geom_bond_atom_site_label_2
_geom_bond_distance
_geom_bond_site_symmetry_2
Pr1 O13 2.407(4) .
Pr1 O7 2.442(3) .
Pr1 O3 2.462(3) .
Pr1 O1 2.505(3) .
Pr1 O2 2.531(3) 2_656
Pr1 O15 2.538(4) .
Pr1 O9 2.539(3) .
Pr1 O16 2.582(3) .
Pr1 O1 2.846(3) 2_656
Pr2 O6 2.399(3) 2_566
Pr2 O14 2.427(3) .
Pr2 O5 2.433(3) .
Pr2 O10 2.443(3) 2_666
Pr2 O11 2.444(3) .
Pr2 O8 2.467(3) 1_455
Pr2 O3 2.521(3) .
Pr2 O9 2.523(3) .
Ag1 N1 2.205(4) .
Ag1 O4 2.270(3) 2
Ag1 O8 2.603(3) 2_655
O1 C1 1.274(6) .
O1 Pr1 2.846(3) 2_656
O2 C1 1.237(6) .
O2 Pr1 2.531(3) 2_656
O3 C2 1.298(5) .
O4 C2 1.224(5) .
O4 Ag1 2.270(3) 2
O5 C3 1.259(6) .
O6 C3 1.246(5) .
O6 Pr2 2.399(3) 2_566
O7 C10 1.266(5) .
O8 C10 1.254(6) .
O8 Pr2 2.467(3) 1_655
O9 C11 1.285(5) .
O10 C11 1.227(5) .
O10 Pr2 2.443(3) 2_666
O11 C12 1.273(6) .
O12 C12 1.240(6) .
O13 C19 1.246(6) .
O14 C19 1.246(6) .
O15 H15B 0.8500 .
O15 H15C 0.8501 .
O16 H16B 0.8499 .
O16 H16C 0.8501 .
N1 C23 1.323(7) .
N1 C22 1.338(7) .
C1 C4 1.516(6) .
C1 Pr1 3.064(5) 2_656
C2 C5 1.512(6) .
C3 C6 1.511(6) .
C4 C5 1.398(7) .
C4 C9 1.399(7) .
C5 C6 1.407(6) .
C6 C7 1.381(7) .
C7 C8 1.378(7) .
C7 H7A 0.9300 .
C8 C9 1.373(7) .
C8 H8A 0.9300 .
C9 H9A 0.9300 .
C10 C13 1.496(7) .
C11 C14 1.507(6) .
C12 C15 1.500(7) .
C13 C18 1.389(7) .
C13 C14 1.401(7) .
C14 C15 1.393(7) .
C15 C16 1.395(7) .
C16 C17 1.388(8) .
C16 H16A 0.9300 .
C17 C18 1.365(8) .
C17 H17A 0.9300 .
C18 H18A 0.9300 .
C19 C20 1.502(6) .
C20 C21 1.383(7) .
C20 C24 1.390(7) .
C21 C22 1.381(7) .
C21 H21A 0.9300 .
C22 H22A 0.9300 .
C23 C24 1.386(7) .
C23 H23A 0.9300 .
C24 H24A 0.9300 .
O17 H17B 0.8500 .
O17 H17C 0.8500 .

loop_
_geom_hbond_atom_site_label_D
_geom_hbond_atom_site_label_H
_geom_hbond_atom_site_label_A
_geom_hbond_distance_DH
_geom_hbond_distance_HA
_geom_hbond_distance_DA
_geom_hbond_angle_DHA
_geom_hbond_site_symmetry_A
O15 H15B O5 0.85 2.46 3.255(5) 156.1 1_655
O15 H15C O11 0.85 1.95 2.805(5) 179.8 2_666
O16 H16B O4 0.85 2.54 3.186(5) 133.7 2_556
O16 H16C O17 0.85 1.82 2.671(6) 178.0 .
O17 H17C O12 0.85 1.83 2.677(6) 179.7 1_545

loop_
_geom_torsion_atom_site_label_1
_geom_torsion_atom_site_label_2
_geom_torsion_atom_site_label_3
_geom_torsion_atom_site_label_4
_geom_torsion
_geom_torsion_site_symmetry_1
_geom_torsion_site_symmetry_2
_geom_torsion_site_symmetry_3
_geom_torsion_site_symmetry_4
O13 Pr1 O1 C1 -130.1(5) . . . .
O7 Pr1 O1 C1 63.9(5) . . . .
O3 Pr1 O1 C1 -72.8(5) . . . .
O2 Pr1 O1 C1 144.1(5) 2_656 . . .
O15 Pr1 O1 C1 32.5(5) . . . .
O9 Pr1 O1 C1 -29.0(5) . . . .
O16 Pr1 O1 C1 -151.7(5) . . . .
O1 Pr1 O1 C1 116.9(6) 2_656 . . .
O13 Pr1 O1 Pr1 113.03(17) . . . 2_656
O7 Pr1 O1 Pr1 -53.0(2) . . . 2_656
O3 Pr1 O1 Pr1 170.30(16) . . . 2_656
O2 Pr1 O1 Pr1 27.22(16) 2_656 . . 2_656
O15 Pr1 O1 Pr1 -84.37(15) . . . 2_656
O9 Pr1 O1 Pr1 -145.86(11) . . . 2_656
O16 Pr1 O1 Pr1 91.40(15) . . . 2_656
O1 Pr1 O1 Pr1 0.0 2_656 . . 2_656
O13 Pr1 O3 C2 134.6(4) . . . .
O7 Pr1 O3 C2 -149.3(3) . . . .
O1 Pr1 O3 C2 -11.1(4) . . . .
O2 Pr1 O3 C2 80.5(4) 2_656 . . .
O15 Pr1 O3 C2 -82.1(4) . . . .
O9 Pr1 O3 C2 -147.6(4) . . . .
O16 Pr1 O3 C2 59.2(4) . . . .
O1 Pr1 O3 C2 2.0(4) 2_656 . . .
O13 Pr1 O3 Pr2 -55.16(14) . . . .
O7 Pr1 O3 Pr2 20.9(2) . . . .
O1 Pr1 O3 Pr2 159.17(17) . . . .
O2 Pr1 O3 Pr2 -109.28(18) 2_656 . . .
O15 Pr1 O3 Pr2 88.12(15) . . . .
O9 Pr1 O3 Pr2 22.61(12) . . . .
O16 Pr1 O3 Pr2 -130.58(17) . . . .
O1 Pr1 O3 Pr2 172.25(11) 2_656 . . .
O6 Pr2 O3 C2 -31.0(5) 2_566 . . .
O14 Pr2 O3 C2 -137.1(3) . . . .
O5 Pr2 O3 C2 3.7(3) . . . .
O10 Pr2 O3 C2 74.5(3) 2_666 . . .
O11 Pr2 O3 C2 151.6(3) . . . .
O8 Pr2 O3 C2 -68.9(3) 1_455 . . .
O9 Pr2 O3 C2 148.7(3) . . . .
O6 Pr2 O3 Pr1 157.4(2) 2_566 . . .
O14 Pr2 O3 Pr1 51.30(14) . . . .
O5 Pr2 O3 Pr1 -167.87(17) . . . .
O10 Pr2 O3 Pr1 -97.12(14) 2_666 . . .
O11 Pr2 O3 Pr1 -20.0(2) . . . .
O8 Pr2 O3 Pr1 119.53(15) 1_455 . . .
O9 Pr2 O3 Pr1 -22.89(12) . . . .
O6 Pr2 O5 C3 -107.9(4) 2_566 . . .
O14 Pr2 O5 C3 147.0(4) . . . .
O10 Pr2 O5 C3 -12.2(4) 2_666 . . .
O11 Pr2 O5 C3 -52.5(5) . . . .
O8 Pr2 O5 C3 176.1(4) 1_455 . . .
O3 Pr2 O5 C3 86.7(4) . . . .
O9 Pr2 O5 C3 49.6(5) . . . .
O13 Pr1 O7 C10 32.4(7) . . . .
O3 Pr1 O7 C10 -43.8(7) . . . .
O1 Pr1 O7 C10 -156.9(6) . . . .
O2 Pr1 O7 C10 108.5(7) 2_656 . . .
O15 Pr1 O7 C10 -123.9(7) . . . .
O9 Pr1 O7 C10 -45.4(7) . . . .
O16 Pr1 O7 C10 86.4(7) . . . .
O1 Pr1 O7 C10 155.4(7) 2_656 . . .
O6 Pr2 O9 C11 -0.9(4) 2_566 . . .
O14 Pr2 O9 C11 87.8(3) . . . .
O5 Pr2 O9 C11 -140.7(3) . . . .
O10 Pr2 O9 C11 -81.1(3) 2_666 . . .
O11 Pr2 O9 C11 1.6(3) . . . .
O8 Pr2 O9 C11 126.8(3) 1_455 . . .
O3 Pr2 O9 C11 179.4(3) . . . .
O6 Pr2 O9 Pr1 -158.53(15) 2_566 . . .
O14 Pr2 O9 Pr1 -69.87(13) . . . .
O5 Pr2 O9 Pr1 61.59(16) . . . .
O10 Pr2 O9 Pr1 121.26(14) 2_666 . . .
O11 Pr2 O9 Pr1 -156.08(16) . . . .
O8 Pr2 O9 Pr1 -30.9(2) 1_455 . . .
O3 Pr2 O9 Pr1 21.70(11) . . . .
O13 Pr1 O9 C11 -88.0(4) . . . .
O7 Pr1 O9 C11 0.2(3) . . . .
O3 Pr1 O9 C11 -178.6(4) . . . .
O1 Pr1 O9 C11 134.3(3) . . . .
O2 Pr1 O9 C11 -36.2(4) 2_656 . . .
O15 Pr1 O9 C11 71.5(4) . . . .
O16 Pr1 O9 C11 -145.1(3) . . . .
O1 Pr1 O9 C11 43.5(4) 2_656 . . .
O13 Pr1 O9 Pr2 68.50(14) . . . .
O7 Pr1 O9 Pr2 156.63(16) . . . .
O3 Pr1 O9 Pr2 -22.12(12) . . . .
O1 Pr1 O9 Pr2 -69.19(16) . . . .
O2 Pr1 O9 Pr2 120.26(15) 2_656 . . .
O15 Pr1 O9 Pr2 -132.08(15) . . . .
O16 Pr1 O9 Pr2 11.3(2) . . . .
O1 Pr1 O9 Pr2 -160.03(13) 2_656 . . .
O6 Pr2 O11 C12 -92.1(4) 2_566 . . .
O14 Pr2 O11 C12 14.4(4) . . . .
O5 Pr2 O11 C12 -151.5(4) . . . .
O10 Pr2 O11 C12 169.5(4) 2_666 . . .
O8 Pr2 O11 C12 -37.4(5) 1_455 . . .
O3 Pr2 O11 C12 86.7(4) . . . .
O9 Pr2 O11 C12 89.4(4) . . . .
O7 Pr1 O13 C19 -100.9(5) . . . .
O3 Pr1 O13 C19 35.7(5) . . . .
O1 Pr1 O13 C19 88.6(5) . . . .
O2 Pr1 O13 C19 -173.2(5) 2_656 . . .
O15 Pr1 O13 C19 -62.3(6) . . . .
O9 Pr1 O13 C19 -28.0(5) . . . .
O16 Pr1 O13 C19 109.1(5) . . . .
O1 Pr1 O13 C19 179.2(5) 2_656 . . .
O6 Pr2 O14 C19 -175.6(5) 2_566 . . .
O5 Pr2 O14 C19 -77.0(5) . . . .
O10 Pr2 O14 C19 62.9(6) 2_666 . . .
O11 Pr2 O14 C19 114.6(5) . . . .
O8 Pr2 O14 C19 -106.8(5) 1_455 . . .
O3 Pr2 O14 C19 -21.4(5) . . . .
O9 Pr2 O14 C19 41.9(5) . . . .
O4 Ag1 N1 C23 -68.6(15) 2 . . .
O8 Ag1 N1 C23 45.6(4) 2_655 . . .
O4 Ag1 N1 C22 111.9(14) 2 . . .
O8 Ag1 N1 C22 -133.9(4) 2_655 . . .
Pr1 O2 C1 O1 -5.5(5) 2_656 . . .
Pr1 O2 C1 C4 172.8(3) 2_656 . . .
Pr1 O1 C1 O2 -119.9(5) . . . .
Pr1 O1 C1 O2 4.8(4) 2_656 . . .
Pr1 O1 C1 C4 61.8(7) . . . .
Pr1 O1 C1 C4 -173.5(4) 2_656 . . .
Pr1 O1 C1 Pr1 -124.7(5) . . . 2_656
Ag1 O4 C2 O3 -2.0(5) 2 . . .
Ag1 O4 C2 C5 178.0(3) 2 . . .
Pr1 O3 C2 O4 -98.0(5) . . . .
Pr2 O3 C2 O4 91.9(5) . . . .
Pr1 O3 C2 C5 82.0(5) . . . .
Pr2 O3 C2 C5 -88.1(4) . . . .
Pr2 O6 C3 O5 -1.3(7) 2_566 . . .
Pr2 O6 C3 C6 179.5(3) 2_566 . . .
Pr2 O5 C3 O6 105.7(5) . . . .
Pr2 O5 C3 C6 -75.1(5) . . . .
O2 C1 C4 C5 -170.8(4) . . . .
O1 C1 C4 C5 7.6(7) . . . .
Pr1 C1 C4 C5 -136.0(16) 2_656 . . .
O2 C1 C4 C9 9.9(6) . . . .
O1 C1 C4 C9 -171.8(4) . . . .
Pr1 C1 C4 C9 45(2) 2_656 . . .
C9 C4 C5 C6 3.7(6) . . . .
C1 C4 C5 C6 -175.7(4) . . . .
C9 C4 C5 C2 -169.8(4) . . . .
C1 C4 C5 C2 10.8(7) . . . .
O4 C2 C5 C4 95.5(5) . . . .
O3 C2 C5 C4 -84.5(5) . . . .
O4 C2 C5 C6 -78.1(5) . . . .
O3 C2 C5 C6 101.9(5) . . . .
C4 C5 C6 C7 -5.3(6) . . . .
C2 C5 C6 C7 168.6(4) . . . .
C4 C5 C6 C3 171.6(4) . . . .
C2 C5 C6 C3 -14.6(6) . . . .
O6 C3 C6 C7 -5.1(6) . . . .
O5 C3 C6 C7 175.7(4) . . . .
O6 C3 C6 C5 178.1(4) . . . .
O5 C3 C6 C5 -1.1(6) . . . .
C5 C6 C7 C8 2.3(7) . . . .
C3 C6 C7 C8 -174.7(4) . . . .
C6 C7 C8 C9 2.3(8) . . . .
C7 C8 C9 C4 -3.9(8) . . . .
C5 C4 C9 C8 0.9(7) . . . .
C1 C4 C9 C8 -179.7(4) . . . .
Pr2 O8 C10 O7 -93.8(6) 1_655 . . .
Pr2 O8 C10 C13 89.9(6) 1_655 . . .
Pr1 O7 C10 O8 -174.2(4) . . . .
Pr1 O7 C10 C13 2.2(9) . . . .
Pr2 O10 C11 O9 -19.1(12) 2_666 . . .
Pr2 O10 C11 C14 164.9(7) 2_666 . . .
Pr2 O9 C11 O10 104.1(5) . . . .
Pr1 O9 C11 O10 -101.2(5) . . . .
Pr2 O9 C11 C14 -80.0(4) . . . .
Pr1 O9 C11 C14 74.8(5) . . . .
Pr2 O11 C12 O12 104.8(6) . . . .
Pr2 O11 C12 C15 -76.0(6) . . . .
O8 C10 C13 C18 44.1(7) . . . .
O7 C10 C13 C18 -132.5(5) . . . .
O8 C10 C13 C14 -136.8(5) . . . .
O7 C10 C13 C14 46.6(7) . . . .
C18 C13 C14 C15 1.5(7) . . . .
C10 C13 C14 C15 -177.6(4) . . . .
C18 C13 C14 C11 -174.7(4) . . . .
C10 C13 C14 C11 6.2(6) . . . .
O10 C11 C14 C15 -97.9(6) . . . .
O9 C11 C14 C15 85.8(6) . . . .
O10 C11 C14 C13 78.0(6) . . . .
O9 C11 C14 C13 -98.2(5) . . . .
C13 C14 C15 C16 2.4(7) . . . .
C11 C14 C15 C16 178.4(4) . . . .
C13 C14 C15 C12 -176.3(4) . . . .
C11 C14 C15 C12 -0.4(7) . . . .
O12 C12 C15 C14 171.3(5) . . . .
O11 C12 C15 C14 -8.0(7) . . . .
O12 C12 C15 C16 -7.4(8) . . . .
O11 C12 C15 C16 173.3(5) . . . .
C14 C15 C16 C17 -3.6(8) . . . .
C12 C15 C16 C17 175.1(5) . . . .
C15 C16 C17 C18 0.8(8) . . . .
C16 C17 C18 C13 3.2(8) . . . .
C14 C13 C18 C17 -4.4(8) . . . .
C10 C13 C18 C17 174.7(5) . . . .
Pr1 O13 C19 O14 -5.4(8) . . . .
Pr1 O13 C19 C20 175.9(3) . . . .
Pr2 O14 C19 O13 -4.4(9) . . . .
Pr2 O14 C19 C20 174.3(3) . . . .
O13 C19 C20 C21 160.0(5) . . . .
O14 C19 C20 C21 -18.8(6) . . . .
O13 C19 C20 C24 -17.7(7) . . . .
O14 C19 C20 C24 163.5(4) . . . .
C24 C20 C21 C22 2.5(7) . . . .
C19 C20 C21 C22 -175.3(4) . . . .
C23 N1 C22 C21 0.1(8) . . . .
Ag1 N1 C22 C21 179.5(4) . . . .
C20 C21 C22 N1 -2.9(8) . . . .
C22 N1 C23 C24 3.1(8) . . . .
Ag1 N1 C23 C24 -176.4(4) . . . .
N1 C23 C24 C20 -3.4(8) . . . .
C21 C20 C24 C23 0.4(7) . . . .
C19 C20 C24 C23 178.2(4) . . . .
